data_4340421
loop_
_publ_author_name
'Mokuolu, Q. Folshade'
'Kilner, Colin A.'
'Barrett, Simon A.'
'McGowan, Patrick C.'
'Halcrow, Malcolm A.'

_publ_section_title
;
 An unusual zinc-promoted decomposition of a bis(2-{pyrid-2-yl}ethyl)amine
 derivative.
;
_journal_issue 12
_journal_name_full 'Inorganic chemistry'
_journal_page_first 4136
_journal_page_last 4138
_journal_paper_doi 10.1021/ic050270o
_journal_volume 44
_journal_year 2005
_chemical_formula_moiety 'C14 H17 Br2 N3 Zn'
_chemical_formula_sum 'C14 H17 Br2 N3 Zn'
_chemical_formula_weight 452.50
_chemical_name_systematic
; 
Dibromo[bis(2-{pyrid-2-yl}ethyl)amine]zinc(II) (compound 2)
;
_space_group_IT_number 14
_symmetry_cell_setting monoclinic
_symmetry_space_group_name_Hall '-P 2yn'
_symmetry_space_group_name_H-M 'P 1 21/n 1'
_atom_sites_solution_hydrogens geom
_atom_sites_solution_primary direct
_atom_sites_solution_secondary difmap
_audit_creation_method SHELXL-97
_cell_angle_alpha 90.00
_cell_angle_beta 105.2745(11)
_cell_angle_gamma 90.00
_cell_formula_units_Z 4
_cell_length_a 9.4430(3)
_cell_length_b 11.7238(3)
_cell_length_c 15.1715(5)
_cell_measurement_reflns_used 18896
_cell_measurement_temperature 150(2)
_cell_measurement_theta_max 27.47
_cell_measurement_theta_min 2.78
_cell_volume 1620.27(9)
_computing_cell_refinement 'DENZO-SMN (Otwinowski & Minor, 1997)'
_computing_data_collection 'COLLECT (Nonius, 1999)'
_computing_data_reduction 'DENZO-SMN (Otwinowski & Minor, 1997)'
_computing_molecular_graphics 'ORTEX (McArdle, 1995)'
_computing_publication_material 'local program'
_computing_structure_refinement 'SHELXL-97 (Sheldrick, 1997)'
_computing_structure_solution 'SHELXS-97 (Sheldrick, 1990)'
_diffrn_ambient_temperature 150(2)
_diffrn_detector_area_resol_mean 9.091
_diffrn_measured_fraction_theta_full 0.999
_diffrn_measured_fraction_theta_max 0.999
_diffrn_measurement_device_type 'Nonius KappaCCD area detector diffractometer'
_diffrn_measurement_method '\f and \w scans'
_diffrn_radiation_monochromator graphite
_diffrn_radiation_source 'fine-focus sealed tube'
_diffrn_radiation_type MoK\a
_diffrn_radiation_wavelength 0.71073
_diffrn_reflns_av_R_equivalents 0.0997
_diffrn_reflns_av_sigmaI/netI 0.0595
_diffrn_reflns_limit_h_max 11
_diffrn_reflns_limit_h_min -12
_diffrn_reflns_limit_k_max 15
_diffrn_reflns_limit_k_min -14
_diffrn_reflns_limit_l_max 19
_diffrn_reflns_limit_l_min -18
_diffrn_reflns_number 18896
_diffrn_reflns_theta_full 27.47
_diffrn_reflns_theta_max 27.47
_diffrn_reflns_theta_min 2.78
_exptl_absorpt_coefficient_mu 6.441
_exptl_absorpt_correction_T_max 0.830
_exptl_absorpt_correction_T_min 0.080
_exptl_absorpt_correction_type multi-scan
_exptl_absorpt_process_details
;
 Using multiple and symmetry-related data measurements via the program SORTAV
 See R.H. Blessing, Acta Cryst (1995), A51, 33-38 
;
_exptl_crystal_colour 'Pale yellow'
_exptl_crystal_density_diffrn 1.855
_exptl_crystal_density_method 'not measured'
_exptl_crystal_description Needle
_exptl_crystal_F_000 888
_exptl_crystal_size_max 0.79
_exptl_crystal_size_mid 0.18
_exptl_crystal_size_min 0.03
_refine_diff_density_max 0.852
_refine_diff_density_min -1.042
_refine_diff_density_rms 0.248
_refine_ls_extinction_method none
_refine_ls_goodness_of_fit_ref 1.019
_refine_ls_hydrogen_treatment constr
_refine_ls_matrix_type full
_refine_ls_number_parameters 181
_refine_ls_number_reflns 3705
_refine_ls_number_restraints 0
_refine_ls_restrained_S_all 1.019
_refine_ls_R_factor_all 0.0704
_refine_ls_R_factor_gt 0.0430
_refine_ls_shift/su_max 0.001
_refine_ls_shift/su_mean 0.000
_refine_ls_structure_factor_coef Fsqd
_refine_ls_weighting_details 'calc w=1/[\s^2^(Fo^2^)+(0.0633P)^2^+0.0000P] where P=(Fo^2^+2Fc^2^)/3'
_refine_ls_weighting_scheme calc
_refine_ls_wR_factor_gt 0.1035
_refine_ls_wR_factor_ref 0.1166
_reflns_number_gt 2670
_reflns_number_total 3705
_reflns_threshold_expression >2sigma(I)
_cod_data_source_file ic050270osi20050221_075532.cif
_cod_data_source_block c:\datasets\leeds\smznbr01\smznbr01
_cod_depositor_comments
;
The following automatic conversions were performed:

'_symmetry_cell_setting' value 'Monoclinic' changed to 'monoclinic'
according to
/usr/data/users/saulius/automatic-downloads/retrospective/ACS/lib/dictionaries/cif_core.dic
dictionary named 'cif_core.dic' version 2.4.2 from 2011-04-26.

Automatic conversion script
Id: cif_fix_values 2281 2013-09-26 08:29:07Z andrius 
;
_cod_original_cell_volume 1620.27(8)
_cod_original_sg_symbol_H-M 'P 21/n'
_cod_database_code 4340421

loop_
_symmetry_equiv_pos_as_xyz
'x, y, z'
'-x+1/2, y+1/2, -z+1/2'
'-x, -y, -z'
'x-1/2, -y-1/2, z-1/2'

loop_
_atom_site_label
_atom_site_type_symbol
_atom_site_fract_x
_atom_site_fract_y
_atom_site_fract_z
_atom_site_U_iso_or_equiv
_atom_site_adp_type
_atom_site_occupancy
_atom_site_symmetry_multiplicity
_atom_site_calc_flag
_atom_site_refinement_flags
Zn1 Zn 0.14638(5) 0.42231(4) 0.76696(3) 0.03775(16) Uani 1 1 d .
Br2 Br 0.08305(5) 0.57778(3) 0.66161(3) 0.04780(16) Uani 1 1 d .
Br3 Br 0.33947(5) 0.45096(4) 0.90073(3) 0.04614(16) Uani 1 1 d .
N4 N 0.1715(3) 0.2806(3) 0.6949(2) 0.0395(8) Uani 1 1 d .
H4 H 0.2211 0.2263 0.7364 0.047 Uiso 1 1 calc R
C5 C 0.0207(5) 0.2362(4) 0.6528(3) 0.0466(10) Uani 1 1 d .
H5A H 0.0258 0.1751 0.6088 0.056 Uiso 1 1 calc R
H5B H -0.0410 0.2984 0.6188 0.056 Uiso 1 1 calc R
C6 C -0.0497(5) 0.1895(4) 0.7242(4) 0.0531(12) Uani 1 1 d .
H6A H -0.1312 0.1387 0.6928 0.064 Uiso 1 1 calc R
H6B H 0.0240 0.1415 0.7667 0.064 Uiso 1 1 calc R
C7 C -0.1093(4) 0.2733(3) 0.7803(3) 0.0422(10) Uani 1 1 d .
N8 N -0.0424(4) 0.3752(3) 0.8008(2) 0.0389(8) Uani 1 1 d .
C9 C -0.0956(5) 0.4495(4) 0.8533(3) 0.0466(10) Uani 1 1 d .
H9 H -0.0493 0.5216 0.8671 0.056 Uiso 1 1 calc R
C10 C -0.2142(5) 0.4242(4) 0.8873(3) 0.0512(11) Uani 1 1 d .
H10 H -0.2485 0.4774 0.9242 0.061 Uiso 1 1 calc R
C11 C -0.2809(5) 0.3202(4) 0.8662(3) 0.0499(11) Uani 1 1 d .
H11 H -0.3628 0.3004 0.8884 0.060 Uiso 1 1 calc R
C12 C -0.2286(4) 0.2443(4) 0.8126(3) 0.0491(11) Uani 1 1 d .
H12 H -0.2746 0.1722 0.7979 0.059 Uiso 1 1 calc R
C13 C 0.2564(4) 0.2987(4) 0.6262(3) 0.0418(9) Uani 1 1 d .
H13A H 0.2064 0.3563 0.5809 0.050 Uiso 1 1 calc R
H13B H 0.2619 0.2265 0.5935 0.050 Uiso 1 1 calc R
C14 C 0.4096(5) 0.3393(4) 0.6739(3) 0.0489(11) Uani 1 1 d .
H14A H 0.4039 0.4179 0.6965 0.059 Uiso 1 1 calc R
H14B H 0.4504 0.2899 0.7275 0.059 Uiso 1 1 calc R
C15 C 0.5119(5) 0.3381(4) 0.6133(3) 0.0444(10) Uani 1 1 d .
N16 N 0.5252(4) 0.2379(4) 0.5736(3) 0.0580(11) Uani 1 1 d .
C17 C 0.6159(6) 0.2322(5) 0.5190(4) 0.0666(14) Uani 1 1 d .
H17 H 0.6259 0.1612 0.4911 0.080 Uiso 1 1 calc R
C18 C 0.6947(6) 0.3230(6) 0.5014(3) 0.0699(16) Uani 1 1 d .
H18 H 0.7541 0.3160 0.4600 0.084 Uiso 1 1 calc R
C19 C 0.6863(6) 0.4249(5) 0.5450(5) 0.0735(18) Uani 1 1 d .
H19 H 0.7437 0.4885 0.5366 0.088 Uiso 1 1 calc R
C20 C 0.5909(6) 0.4332(4) 0.6023(4) 0.0605(14) Uani 1 1 d .
H20 H 0.5814 0.5027 0.6325 0.073 Uiso 1 1 calc R

loop_
_atom_site_aniso_label
_atom_site_aniso_U_11
_atom_site_aniso_U_22
_atom_site_aniso_U_33
_atom_site_aniso_U_23
_atom_site_aniso_U_13
_atom_site_aniso_U_12
Zn1 0.0354(3) 0.0331(3) 0.0482(3) -0.00261(18) 0.0171(2) -0.00362(17)
Br2 0.0493(3) 0.0351(2) 0.0625(3) 0.00427(18) 0.0208(2) -0.00067(17)
Br3 0.0410(3) 0.0526(3) 0.0471(3) -0.00567(19) 0.0157(2) -0.00895(18)
N4 0.0335(18) 0.0368(17) 0.050(2) 0.0006(14) 0.0148(16) 0.0023(14)
C5 0.035(2) 0.043(2) 0.060(3) -0.012(2) 0.009(2) -0.0032(17)
C6 0.042(2) 0.036(2) 0.087(4) -0.010(2) 0.027(2) -0.0068(18)
C7 0.032(2) 0.041(2) 0.054(3) 0.0050(18) 0.0124(19) -0.0030(16)
N8 0.0341(17) 0.0354(18) 0.052(2) 0.0044(15) 0.0189(16) -0.0002(14)
C9 0.044(2) 0.044(2) 0.055(3) 0.0028(19) 0.019(2) 0.0039(18)
C10 0.040(3) 0.061(3) 0.056(3) 0.006(2) 0.019(2) 0.010(2)
C11 0.038(2) 0.058(3) 0.056(3) 0.012(2) 0.017(2) 0.000(2)
C12 0.032(2) 0.046(3) 0.068(3) 0.004(2) 0.012(2) -0.0062(18)
C13 0.038(2) 0.045(2) 0.043(2) -0.0027(18) 0.0125(19) -0.0009(17)
C14 0.039(2) 0.057(3) 0.055(3) -0.007(2) 0.020(2) -0.0058(19)
C15 0.039(2) 0.052(2) 0.045(2) 0.0032(19) 0.015(2) -0.0001(18)
N16 0.051(2) 0.068(3) 0.061(3) -0.018(2) 0.026(2) -0.0036(19)
C17 0.051(3) 0.094(4) 0.057(3) -0.019(3) 0.019(3) -0.001(3)
C18 0.051(3) 0.117(5) 0.047(3) 0.009(3) 0.022(3) 0.015(3)
C19 0.040(3) 0.091(4) 0.090(4) 0.042(3) 0.020(3) -0.001(3)
C20 0.046(3) 0.055(3) 0.083(4) 0.016(2) 0.022(3) 0.001(2)

loop_
_atom_type_symbol
_atom_type_description
_atom_type_scat_dispersion_real
_atom_type_scat_dispersion_imag
_atom_type_scat_source
C C 0.0033 0.0016 'International Tables Vol C Tables 4.2.6.8 and 6.1.1.4'
H H 0.0000 0.0000 'International Tables Vol C Tables 4.2.6.8 and 6.1.1.4'
N N 0.0061 0.0033 'International Tables Vol C Tables 4.2.6.8 and 6.1.1.4'
Br Br -0.2901 2.4595 'International Tables Vol C Tables 4.2.6.8 and 6.1.1.4'
Zn Zn 0.2839 1.4301 'International Tables Vol C Tables 4.2.6.8 and 6.1.1.4'

loop_
_geom_angle_atom_site_label_1
_geom_angle_atom_site_label_2
_geom_angle_atom_site_label_3
_geom_angle
N4 Zn1 N8 98.41(13)
N4 Zn1 Br3 113.79(9)
N8 Zn1 Br3 110.28(10)
N4 Zn1 Br2 107.87(10)
N8 Zn1 Br2 106.89(9)
Br3 Zn1 Br2 117.69(2)
C13 N4 C5 112.3(3)
C13 N4 Zn1 114.8(2)
C5 N4 Zn1 106.3(2)
N4 C5 C6 111.7(4)
C7 C6 C5 117.9(4)
N8 C7 C12 120.8(4)
N8 C7 C6 119.2(4)
C12 C7 C6 120.1(4)
C7 N8 C9 118.6(4)
C7 N8 Zn1 124.4(3)
C9 N8 Zn1 116.9(3)
N8 C9 C10 122.8(4)
C11 C10 C9 118.1(4)
C10 C11 C12 119.8(4)
C11 C12 C7 120.1(4)
N4 C13 C14 109.5(3)
C15 C14 C13 113.2(4)
N16 C15 C20 122.5(4)
N16 C15 C14 115.8(4)
C20 C15 C14 121.6(4)
C17 N16 C15 118.1(5)
N16 C17 C18 123.5(5)
C17 C18 C19 118.6(5)
C18 C19 C20 118.8(5)
C15 C20 C19 118.2(5)

loop_
_geom_bond_atom_site_label_1
_geom_bond_atom_site_label_2
_geom_bond_distance
Zn1 N4 2.037(3)
Zn1 N8 2.056(3)
Zn1 Br3 2.3678(7)
Zn1 Br2 2.3939(6)
N4 C13 1.488(5)
N4 C5 1.493(5)
C5 C6 1.514(6)
C6 C7 1.504(6)
C7 N8 1.349(5)
C7 C12 1.384(6)
N8 C9 1.362(6)
C9 C10 1.384(7)
C10 C11 1.371(7)
C11 C12 1.382(6)
C13 C14 1.514(6)
C14 C15 1.499(6)
C15 N16 1.342(6)
C15 C20 1.376(6)
N16 C17 1.340(6)
C17 C18 1.364(8)
C18 C19 1.378(8)
C19 C20 1.410(8)

loop_
_geom_hbond_atom_site_label_D
_geom_hbond_atom_site_label_H
_geom_hbond_atom_site_label_A
_geom_hbond_distance_DH
_geom_hbond_distance_HA
_geom_hbond_distance_DA
_geom_hbond_angle_DHA
_geom_hbond_site_symmetry_A
N4 H4 Br2 0.93 2.71 3.620(3) 166.5 2_546
